data_7002416
loop_
_publ_author_name
'Yu, Jie-Hui'
'Zhu, Yan-Chun'
'Wu, Di'
'Yu, Yang'
'Hou, Qin'
'Xu, Ji-Qing'

_publ_section_title
;
 Preparation and structural characterization of a series of
 monoacylhydrazidate-bridged coordination polymers
;
_journal_issue 39
_journal_name_full 'Dalton Transactions'
_journal_page_first 8248
_journal_page_last 8256
_journal_paper_doi 10.1039/b908812a
_journal_year 2009
_chemical_formula_sum 'C8 H5 Cu N2 O2'
_chemical_formula_weight 224.68
_chemical_name_systematic
;
?
;
_space_group_IT_number 14
_symmetry_cell_setting monoclinic
_symmetry_space_group_name_Hall '-P 2ybc'
_symmetry_space_group_name_H-M 'P 1 21/c 1'
_atom_sites_solution_hydrogens geom
_atom_sites_solution_primary direct
_atom_sites_solution_secondary difmap
_audit_creation_method SHELXL-97
_cell_angle_alpha 90.00
_cell_angle_beta 103.24(3)
_cell_angle_gamma 90.00
_cell_formula_units_Z 4
_cell_length_a 7.2543(15)
_cell_length_b 7.7658(16)
_cell_length_c 13.092(3)
_cell_measurement_temperature 293(2)
_cell_measurement_theta_max 27.41
_cell_measurement_theta_min 3.07
_cell_volume 717.9(3)
_computing_cell_refinement PROCESS-AUTO
_computing_data_collection PROCESS-AUTO
_computing_data_reduction PROCESS-AUTO
_computing_structure_refinement 'SHELXL-97 (Sheldrick, 1997)'
_computing_structure_solution 'SHELXS-97 (Sheldrick, 1990)'
_diffrn_ambient_temperature 293(2)
_diffrn_detector_area_resol_mean 10.0
_diffrn_measured_fraction_theta_full 0.996
_diffrn_measured_fraction_theta_max 0.996
_diffrn_measurement_device_type 'Rigaku RAXIS-RAPID'
_diffrn_measurement_method w
_diffrn_radiation_monochromator graphite
_diffrn_radiation_source 'fine-focus sealed tube'
_diffrn_radiation_type MoK\a
_diffrn_radiation_wavelength 0.71073
_diffrn_reflns_av_R_equivalents 0.0663
_diffrn_reflns_av_sigmaI/netI 0.0549
_diffrn_reflns_limit_h_max 9
_diffrn_reflns_limit_h_min -9
_diffrn_reflns_limit_k_max 10
_diffrn_reflns_limit_k_min -10
_diffrn_reflns_limit_l_max 14
_diffrn_reflns_limit_l_min -16
_diffrn_reflns_number 6684
_diffrn_reflns_theta_full 27.41
_diffrn_reflns_theta_max 27.41
_diffrn_reflns_theta_min 3.07
_diffrn_standards_decay_% 0
_diffrn_standards_interval_count 0
_diffrn_standards_number 0
_exptl_absorpt_coefficient_mu 2.997
_exptl_absorpt_correction_T_max 0.5000
_exptl_absorpt_correction_T_min 0.3181
_exptl_absorpt_correction_type empirical
_exptl_absorpt_process_details
;Higashi, T.(1995).Program for Absorption Correction
Rigaku Corporation, Tokyo,Japan.
;
_exptl_crystal_colour red
_exptl_crystal_density_diffrn 2.079
_exptl_crystal_density_method 'not measured'
_exptl_crystal_description block
_exptl_crystal_F_000 448
_exptl_crystal_size_max 0.1
_exptl_crystal_size_mid 0.1
_exptl_crystal_size_min 0.1
_refine_diff_density_max 0.515
_refine_diff_density_min -0.602
_refine_diff_density_rms 0.118
_refine_ls_extinction_method none
_refine_ls_goodness_of_fit_ref 1.048
_refine_ls_hydrogen_treatment mixed
_refine_ls_matrix_type full
_refine_ls_number_parameters 138
_refine_ls_number_reflns 1626
_refine_ls_number_restraints 0
_refine_ls_restrained_S_all 1.048
_refine_ls_R_factor_all 0.0679
_refine_ls_R_factor_gt 0.0471
_refine_ls_shift/su_max 0.000
_refine_ls_shift/su_mean 0.000
_refine_ls_structure_factor_coef Fsqd
_refine_ls_weighting_details 'calc w=1/[\s^2^(Fo^2^)+(0.0524P)^2^+0.6950P] where P=(Fo^2^+2Fc^2^)/3'
_refine_ls_weighting_scheme calc
_refine_ls_wR_factor_gt 0.1004
_refine_ls_wR_factor_ref 0.1108
_reflns_number_gt 1268
_reflns_number_total 1626
_reflns_threshold_expression >2sigma(I)
_cod_data_source_file b908812a.txt
_cod_data_source_block 4
_cod_original_sg_symbol_H-M P2(1)/c
_cod_database_code 7002416

loop_
_symmetry_equiv_pos_as_xyz
'x, y, z'
'-x, y+1/2, -z+1/2'
'-x, -y, -z'
'x, -y-1/2, z-1/2'

loop_
_atom_site_label
_atom_site_type_symbol
_atom_site_fract_x
_atom_site_fract_y
_atom_site_fract_z
_atom_site_U_iso_or_equiv
_atom_site_adp_type
_atom_site_occupancy
_atom_site_symmetry_multiplicity
_atom_site_calc_flag
_atom_site_refinement_flags
_atom_site_disorder_assembly
_atom_site_disorder_group
Cu1 Cu 0.54988(7) 0.02564(6) 0.10072(4) 0.0251(2) Uani 1 1 d . . .
C1 C 0.1652(6) 0.5219(5) -0.1462(3) 0.0235(9) Uani 1 1 d . . .
H1 H 0.170(7) 0.457(7) -0.197(4) 0.050(16) Uiso 1 1 d . . .
C2 C 0.0846(6) 0.6827(6) -0.1598(4) 0.0299(10) Uani 1 1 d . . .
H2 H 0.037(6) 0.727(6) -0.227(4) 0.041(14) Uiso 1 1 d . . .
C3 C 0.0862(6) 0.7907(5) -0.0735(4) 0.0295(10) Uani 1 1 d . . .
H3 H 0.041(6) 0.894(6) -0.085(4) 0.039(13) Uiso 1 1 d . . .
C4 C 0.1691(6) 0.7337(5) 0.0263(4) 0.0264(9) Uani 1 1 d . . .
H4 H 0.185(8) 0.804(7) 0.080(4) 0.065(18) Uiso 1 1 d . . .
C5 C 0.2487(5) 0.5690(5) 0.0416(3) 0.0192(8) Uani 1 1 d . . .
C6 C 0.2463(5) 0.4620(5) -0.0449(3) 0.0186(8) Uani 1 1 d . . .
C7 C 0.3293(5) 0.2892(5) -0.0284(3) 0.0193(8) Uani 1 1 d . . .
C8 C 0.3381(5) 0.5081(4) 0.1466(3) 0.0193(8) Uani 1 1 d . . .
N1 N 0.4052(5) 0.2331(4) 0.0685(2) 0.0216(7) Uani 1 1 d . . .
N2 N 0.4025(5) 0.3457(4) 0.1525(3) 0.0215(7) Uani 1 1 d . . .
H5 H 0.460(7) 0.303(6) 0.208(4) 0.039(14) Uiso 1 1 d . . .
O1 O 0.3308(4) 0.1933(3) -0.1085(2) 0.0287(7) Uani 1 1 d . . .
O2 O 0.3551(4) 0.5982(3) 0.2279(2) 0.0270(7) Uani 1 1 d . . .

loop_
_atom_site_aniso_label
_atom_site_aniso_U_11
_atom_site_aniso_U_22
_atom_site_aniso_U_33
_atom_site_aniso_U_23
_atom_site_aniso_U_13
_atom_site_aniso_U_12
Cu1 0.0369(4) 0.0167(3) 0.0203(3) 0.00032(19) 0.0041(2) 0.0074(2)
C1 0.030(2) 0.0188(19) 0.019(2) -0.0020(16) 0.0007(16) -0.0005(17)
C2 0.032(2) 0.028(2) 0.027(2) 0.0085(17) -0.0007(19) 0.0018(18)
C3 0.031(2) 0.020(2) 0.037(3) 0.0080(18) 0.0073(19) 0.0076(19)
C4 0.029(2) 0.021(2) 0.030(3) -0.0006(17) 0.0072(18) 0.0046(17)
C5 0.0174(18) 0.0153(17) 0.024(2) 0.0008(15) 0.0039(15) 0.0007(15)
C6 0.0168(18) 0.0162(18) 0.023(2) 0.0013(14) 0.0043(15) -0.0048(15)
C7 0.022(2) 0.0138(17) 0.023(2) 0.0003(14) 0.0051(15) -0.0017(15)
C8 0.021(2) 0.0155(18) 0.021(2) -0.0010(14) 0.0061(15) -0.0018(15)
N1 0.0267(18) 0.0190(16) 0.0170(17) -0.0019(12) 0.0004(13) 0.0036(14)
N2 0.0288(19) 0.0196(17) 0.0147(18) -0.0001(13) 0.0023(14) 0.0023(14)
O1 0.0445(18) 0.0182(13) 0.0185(15) -0.0008(10) -0.0027(12) 0.0101(13)
O2 0.0406(17) 0.0168(14) 0.0217(16) -0.0046(11) 0.0036(12) 0.0023(13)

loop_
_atom_type_symbol
_atom_type_description
_atom_type_scat_dispersion_real
_atom_type_scat_dispersion_imag
_atom_type_scat_source
C C 0.0033 0.0016 'International Tables Vol C Tables 4.2.6.8 and 6.1.1.4'
H H 0.0000 0.0000 'International Tables Vol C Tables 4.2.6.8 and 6.1.1.4'
N N 0.0061 0.0033 'International Tables Vol C Tables 4.2.6.8 and 6.1.1.4'
O O 0.0106 0.0060 'International Tables Vol C Tables 4.2.6.8 and 6.1.1.4'
Cu Cu 0.3201 1.2651 'International Tables Vol C Tables 4.2.6.8 and 6.1.1.4'

loop_
_geom_angle_atom_site_label_1
_geom_angle_atom_site_label_2
_geom_angle_atom_site_label_3
_geom_angle
_geom_angle_site_symmetry_1
_geom_angle_site_symmetry_3
_geom_angle_publ_flag
O1 Cu1 N1 169.72(12) 3_655 . ?
O1 Cu1 O2 97.92(11) 3_655 2_645 ?
N1 Cu1 O2 92.07(12) . 2_645 ?
O1 Cu1 Cu1 86.28(9) 3_655 3_655 ?
N1 Cu1 Cu1 83.93(10) . 3_655 ?
O2 Cu1 Cu1 174.09(7) 2_645 3_655 ?
C2 C1 C6 119.9(4) . . ?
C1 C2 C3 120.9(4) . . ?
C4 C3 C2 119.5(4) . . ?
C3 C4 C5 120.3(4) . . ?
C4 C5 C6 119.9(4) . . ?
C4 C5 C8 120.7(4) . . ?
C6 C5 C8 119.4(3) . . ?
C1 C6 C5 119.5(3) . . ?
C1 C6 C7 120.8(3) . . ?
C5 C6 C7 119.6(3) . . ?
O1 C7 N1 120.4(3) . . ?
O1 C7 C6 119.3(3) . . ?
N1 C7 C6 120.3(3) . . ?
O2 C8 N2 120.6(4) . . ?
O2 C8 C5 123.7(3) . . ?
N2 C8 C5 115.7(3) . . ?
C7 N1 N2 117.6(3) . . ?
C7 N1 Cu1 124.7(3) . . ?
N2 N1 Cu1 117.1(2) . . ?
C8 N2 N1 127.3(3) . . ?
C7 O1 Cu1 124.2(2) . 3_655 ?
C8 O2 Cu1 130.6(2) . 2_655 ?

loop_
_geom_bond_atom_site_label_1
_geom_bond_atom_site_label_2
_geom_bond_distance
_geom_bond_site_symmetry_2
_geom_bond_publ_flag
Cu1 O1 1.900(3) 3_655 ?
Cu1 N1 1.916(3) . ?
Cu1 O2 2.262(3) 2_645 ?
Cu1 Cu1 2.6006(11) 3_655 ?
C1 C2 1.373(6) . ?
C1 C6 1.401(6) . ?
C2 C3 1.405(6) . ?
C3 C4 1.380(6) . ?
C4 C5 1.399(5) . ?
C5 C6 1.402(5) . ?
C5 C8 1.458(5) . ?
C6 C7 1.466(5) . ?
C7 O1 1.288(4) . ?
C7 N1 1.336(5) . ?
C8 O2 1.256(5) . ?
C8 N2 1.341(5) . ?
N1 N2 1.409(4) . ?
O1 Cu1 1.900(3) 3_655 ?
O2 Cu1 2.262(3) 2_655 ?

loop_
_geom_torsion_atom_site_label_1
_geom_torsion_atom_site_label_2
_geom_torsion_atom_site_label_3
_geom_torsion_atom_site_label_4
_geom_torsion
_geom_torsion_site_symmetry_1
_geom_torsion_site_symmetry_2
_geom_torsion_site_symmetry_3
_geom_torsion_site_symmetry_4
_geom_torsion_publ_flag
C6 C1 C2 C3 1.6(7) . . . . ?
C1 C2 C3 C4 -0.3(7) . . . . ?
C2 C3 C4 C5 -0.9(7) . . . . ?
C3 C4 C5 C6 0.8(6) . . . . ?
C3 C4 C5 C8 179.5(4) . . . . ?
C2 C1 C6 C5 -1.6(6) . . . . ?
C2 C1 C6 C7 178.6(4) . . . . ?
C4 C5 C6 C1 0.5(6) . . . . ?
C8 C5 C6 C1 -178.2(3) . . . . ?
C4 C5 C6 C7 -179.8(4) . . . . ?
C8 C5 C6 C7 1.5(5) . . . . ?
C1 C6 C7 O1 1.4(6) . . . . ?
C5 C6 C7 O1 -178.3(4) . . . . ?
C1 C6 C7 N1 -179.6(4) . . . . ?
C5 C6 C7 N1 0.7(5) . . . . ?
C4 C5 C8 O2 -2.4(6) . . . . ?
C6 C5 C8 O2 176.3(3) . . . . ?
C4 C5 C8 N2 177.3(4) . . . . ?
C6 C5 C8 N2 -4.0(5) . . . . ?
O1 C7 N1 N2 178.7(3) . . . . ?
C6 C7 N1 N2 -0.3(5) . . . . ?
O1 C7 N1 Cu1 8.4(5) . . . . ?
C6 C7 N1 Cu1 -170.6(3) . . . . ?
O1 Cu1 N1 C7 -24.4(10) 3_655 . . . ?
O2 Cu1 N1 C7 168.9(3) 2_645 . . . ?
Cu1 Cu1 N1 C7 -6.7(3) 3_655 . . . ?
O1 Cu1 N1 N2 165.2(7) 3_655 . . . ?
O2 Cu1 N1 N2 -1.5(3) 2_645 . . . ?
Cu1 Cu1 N1 N2 -177.1(3) 3_655 . . . ?
O2 C8 N2 N1 -175.5(4) . . . . ?
C5 C8 N2 N1 4.9(6) . . . . ?
C7 N1 N2 C8 -2.8(6) . . . . ?
Cu1 N1 N2 C8 168.3(3) . . . . ?
N1 C7 O1 Cu1 -4.1(5) . . . 3_655 ?
C6 C7 O1 Cu1 174.9(2) . . . 3_655 ?
N2 C8 O2 Cu1 -8.9(6) . . . 2_655 ?
C5 C8 O2 Cu1 170.7(3) . . . 2_655 ?
